data_2000422
loop_
_publ_author_name
'Fettouhi, M.'
'Ouahab, L.'
'Grandjean, D.'
'Mousdis, G.'
'Delhaes, P.'

_publ_section_title
;
 Structures of some quasi-two-dimensional molecular conductors. I.
 Structure of
 \k-tetrakis(3,4-methylenedithio-2,2',5,5'-tetrathiafulvalen)ium
 tetracyanoplatinate dihydrate: \k-(MDTTTF)~4~Pt(CN)~4~(H~2~O)~2~
;
_journal_issue 11
_journal_name_full 'Acta Crystallographica Section C'
_journal_page_first 1920
_journal_page_last 1923
_journal_paper_doi 10.1107/S0108270192002750
_journal_volume 48
_journal_year 1992
_chemical_formula_moiety 'C28 H16 S24,C4 N4 Pt1,2(H2 O1)'
_chemical_formula_sum 'C32 H20 N4 O2 Pt S24'
_chemical_formula_weight 1457.2
_space_group_crystal_system triclinic
_space_group_IT_number 2
_space_group_name_Hall '-P 1'
_space_group_name_H-M_alt 'P -1'
_cell_angle_alpha 108.84(3)
_cell_angle_beta 95.10(4)
_cell_angle_gamma 90.37(7)
_cell_formula_units_Z 1
_cell_length_a 8.569(9)
_cell_length_b 9.991(5)
_cell_length_c 14.811(5)
_cell_volume 1194.5(15)
_diffrn_radiation_type Mo
_diffrn_radiation_wavelength 0.71073
_exptl_absorpt_coefficient_mu 4.016
_exptl_crystal_density_diffrn 2.03
_exptl_crystal_F_000 718
_cod_data_source_file pa0278.cif
_cod_data_source_block pa0278a
_cod_depositor_comments
;
 Updating space group information and adding the symmetry operation list.

 Antanas Vaitkus,
 2018-06-14

 Marking attached hydrogen atoms.

 Antanas Vaitkus,
 2017-08-07
;
_cod_original_cell_volume 1194.5
_cod_original_formula_sum 'C32 H20 N4 O2 Pt1 S24'
_cod_database_code 2000422

loop_
_space_group_symop_id
_space_group_symop_operation_xyz
1 x,y,z
2 -x,-y,-z

loop_
_atom_site_label
_atom_site_fract_x
_atom_site_fract_y
_atom_site_fract_z
_atom_site_attached_hydrogens
Pt 0 0 0 0
C1 .0490(10) -.1670(10) .0408(7) 0
C2 .2150(10) .0880(10) .0498(7) 0
N1 .0770(10) -.2640(10) .0628(7) 0
N2 .3350(10) .1390(10) .0794(7) 0
S1 .3826(3) .1555(2) .3879(2) 0
S2 .1994(3) -.0772(3) .4098(2) 0
S3 .2924(3) .0377(2) .6376(2) 0
S4 .4713(3) .2770(2) .6176(2) 0
S5 .3596(3) .1547(3) .8562(2) 0
S6 .5406(4) .3992(3) .8363(2) 0
C3 .3160(10) .0734(9) .4642(6) 0
C4 .3560(10) .1254(9) .5623(6) 0
C5 .2850(10) .0400(10) .2854(7) 0
C6 .2010(10) -.0670(10) .2954(7) 0
C7 .4580(10) .2718(9) .7319(7) 0
C8 .3770(10) .1611(9) .7412(6) 0
C9 .5210(10) .2850(10) .9090(7) 0
S7 .0625(3) .3652(3) .6736(2) 0
S8 -.2118(3) .5460(3) .6953(2) 0
S9 -.2961(3) .4443(2) .4674(2) 0
S1O -.0139(3) .2668(2) .4400(2) 0
S11 -.1261(3) .1322(3) .2261(2) 0
S12 -.4140(3) .3036(3) .2549(2) 0
C1O -.0980(10) .4250(8) .6171(6) 0
C11 .0260(10) .4690(10) .7886(7) 0
C12 -.0970(10) .5510(10) .7990(7) 0
C13 -.1320(10) .3812(8) .5206(6) 0
C14 -.2710(10) .3335(9) .3522(6) 0
C15 -.1430(10) .2541(9) .3403(6) 0
C16 -.2780(10) .2120(10) .1688(7) 0
O1W .2180(10) .4700(10) -.0097(7) 2
H1 .2911 .0531 .2162 0
H2 .1368 -.1440 .2345 0
H3 .6298 .2306 .9127 0
H4 .4974 .3496 .9810 0
H5 .1026 .4670 .8502 0
H6 -.1249 .6175 .8686 0
H7 -.3423 .1296 .1098 0
H8 -.2237 .2878 .1409 0

loop_
_geom_angle_atom_site_label_1
_geom_angle_atom_site_label_2
_geom_angle_atom_site_label_3
_geom_angle
C1 Pt C2 91.8(4)
Pt C1 N1 179.0(8)
Pt C2 N2 178.5(8)
C3 S1 C5 95.3(5)
C3 S2 C6 94.9(5)
C4 S3 C8 94.6(4)
C4 S4 C7 94.6(5)
C8 S5 C9 92.6(5)
C7 S6 C9 93.4(5)
S1 C3 S2 115.4(5)
S1 C3 C4 121.9(7)
S2 C3 C4 122.7(8)
S3 C4 S4 115.9(5)
S3 C4 C3 121.1(7)
S4 C4 C3 123.1(8)
S1 C5 C6 116.9(8)
S2 C6 C5 117.4(7)
S4 C7 S6 124.7(6)
S4 C7 C8 117.7(6)
S6 C7 C8 117.6(8)
S3 C8 S5 124.3(6)
S3 C8 C7 117.1(7)
S5 C8 C7 118.5(6)
S5 C9 S6 110.2(6)
C1O S7 C11 94.4(5)
C1O S8 C12 95.4(5)
C13 S9 C14 93.7(4)
C13 S1O C15 93.8(4)
C15 S11 C16 93.3(4)
C14 S12 C16 92.5(4)
S7 C1O S8 114.7(5)
S7 C1O C13 123.1(7)
S8 C1O C13 122.3(7)
S7 C11 C12 118.5(9)
S8 C12 C11 116.9(8)
S9 C13 S1O 115.5(5)
S9 C13 C1O 121.2(6)
S1O C13 C1O 123.2(7)
S9 C14 S12 123.4(5)
S9 C14 C15 117.8(6)
S12 C14 C15 118.3(6)
S1O C15 S11 123.7(5)
S1O C15 C14 118.5(6)
S11 C15 C14 117.6(6)
S11 C16 S12 110.4(5)

loop_
_geom_bond_atom_site_label_1
_geom_bond_atom_site_label_2
_geom_bond_distance
Pt C1 1.990(10)
Pt C2 2.005(9)
C1 N1 1.14(2)
C2 N2 1.130(10)
S1 C3 1.730(10)
S1 C5 1.723(9)
S2 C3 1.723(8)
S2 C6 1.730(10)
S3 C4 1.740(10)
S3 C8 1.723(8)
S4 C4 1.726(8)
S4 C7 1.720(10)
S5 C8 1.740(10)
S5 C9 1.830(10)
S6 C7 1.744(8)
S6 C9 1.820(10)
C3 C4 1.390(10)
C5 C6 1.34(2)
C7 C8 1.350(10)
S7 C1O 1.752(9)
S7 C11 1.740(10)
S8 C1O 1.752(8)
S8 C12 1.730(10)
S9 C13 1.769(9)
S9 C14 1.740(8)
S1O C13 1.762(8)
S1O C15 1.733(9)
S11 C15 1.756(8)
S11 C16 1.820(10)
S12 C14 1.752(9)
S12 C16 1.830(10)
C1O C13 1.360(10)
C11 C12 1.33(2)
C14 C15 1.350(10)
